data_2218007
loop_
_publ_author_name
'Wu, Jian'

_publ_section_title
;
 Aquadicrotonato(di-2-pyridylamine)cobalt(II)
;
_journal_coeditor_code SI2078
_journal_issue 4
_journal_name_full 'Acta Crystallographica Section E'
_journal_page_first m590
_journal_paper_doi 10.1107/S1600536808008118
_journal_volume 64
_journal_year 2008
_chemical_formula_iupac '[Co (C4 H5 O2)2 (C10 H9 N3) (H2 O)]'
_chemical_formula_moiety 'C18 H21 Co N3 O5'
_chemical_formula_sum 'C18 H21 Co N3 O5'
_chemical_formula_weight 418.31
_chemical_name_systematic
;
Aquadicrotonato(di-2-pyridylamine)cobalt(II)
;
_space_group_IT_number 14
_symmetry_cell_setting monoclinic
_symmetry_space_group_name_Hall '-P 2yn'
_symmetry_space_group_name_H-M 'P 1 21/n 1'
_atom_sites_solution_hydrogens geom
_atom_sites_solution_primary direct
_atom_sites_solution_secondary difmap
_audit_creation_method SHELXL-97
_cell_angle_alpha 90.00
_cell_angle_beta 91.291(2)
_cell_angle_gamma 90.00
_cell_formula_units_Z 4
_cell_length_a 7.1113(7)
_cell_length_b 16.8303(15)
_cell_length_c 15.9850(14)
_cell_measurement_reflns_used 3448
_cell_measurement_temperature 298(2)
_cell_measurement_theta_max 25.20
_cell_measurement_theta_min 1.76
_cell_volume 1912.7(3)
_computing_cell_refinement 'SAINT (Bruker, 2004)'
_computing_data_collection 'APEX2 (Bruker, 2004)'
_computing_data_reduction 'SAINT (Bruker, 2004)'
_computing_molecular_graphics 'SHELXTL (Sheldrick, 2008)'
_computing_publication_material 'SHELXTL (Sheldrick, 2008)'
_computing_structure_refinement 'SHELXL97 (Sheldrick, 2008)'
_computing_structure_solution 'SHELXS97 (Sheldrick, 2008)'
_diffrn_ambient_temperature 298(2)
_diffrn_measured_fraction_theta_full 0.963
_diffrn_measured_fraction_theta_max 0.963
_diffrn_measurement_device_type 'Bruker APEXII area-detector diffractometer'
_diffrn_measurement_method '\f and \w scan'
_diffrn_radiation_monochromator graphite
_diffrn_radiation_source 'fine-focus sealed tube'
_diffrn_radiation_type MoK\a
_diffrn_radiation_wavelength 0.71073
_diffrn_reflns_av_R_equivalents 0.0637
_diffrn_reflns_av_sigmaI/netI 0.0548
_diffrn_reflns_limit_h_max 8
_diffrn_reflns_limit_h_min -7
_diffrn_reflns_limit_k_max 20
_diffrn_reflns_limit_k_min -20
_diffrn_reflns_limit_l_max 19
_diffrn_reflns_limit_l_min -17
_diffrn_reflns_number 9697
_diffrn_reflns_theta_full 25.20
_diffrn_reflns_theta_max 25.20
_diffrn_reflns_theta_min 1.76
_diffrn_standards_interval_count 0
_diffrn_standards_interval_time 0
_diffrn_standards_number 0
_exptl_absorpt_coefficient_mu 0.931
_exptl_absorpt_correction_T_max 0.8430
_exptl_absorpt_correction_T_min 0.7806
_exptl_absorpt_correction_type multi-scan
_exptl_absorpt_process_details '(SADABS; Sheldrick, 2004)'
_exptl_crystal_colour green
_exptl_crystal_density_diffrn 1.453
_exptl_crystal_density_method 'not measured'
_exptl_crystal_description block
_exptl_crystal_F_000 868
_exptl_crystal_size_max 0.28
_exptl_crystal_size_mid 0.22
_exptl_crystal_size_min 0.19
_refine_diff_density_max 0.341
_refine_diff_density_min -0.360
_refine_ls_extinction_method none
_refine_ls_goodness_of_fit_ref 0.963
_refine_ls_hydrogen_treatment mixed
_refine_ls_matrix_type full
_refine_ls_number_parameters 252
_refine_ls_number_reflns 3448
_refine_ls_number_restraints 2
_refine_ls_restrained_S_all 0.963
_refine_ls_R_factor_all 0.0520
_refine_ls_R_factor_gt 0.0411
_refine_ls_shift/su_max 0.001
_refine_ls_shift/su_mean 0.000
_refine_ls_structure_factor_coef Fsqd
_refine_ls_weighting_details 'w=1/[\s^2^(Fo^2^)+(0.0594P)^2^] where P=(Fo^2^+2Fc^2^)/3'
_refine_ls_weighting_scheme calc
_refine_ls_wR_factor_gt 0.1021
_refine_ls_wR_factor_ref 0.1068
_reflns_number_gt 2714
_reflns_number_total 3448
_reflns_threshold_expression I>2\s(I)
_cod_data_source_file si2078.cif
_cod_data_source_block I
_cod_original_sg_symbol_H-M 'P 21/n'
_cod_database_code 2218007
_cod_database_fobs_code 2218007

loop_
_symmetry_equiv_pos_as_xyz
'x, y, z'
'-x+1/2, y+1/2, -z+1/2'
'-x, -y, -z'
'x-1/2, -y-1/2, z-1/2'

loop_
_atom_site_type_symbol
_atom_site_label
_atom_site_fract_x
_atom_site_fract_y
_atom_site_fract_z
_atom_site_U_iso_or_equiv
_atom_site_adp_type
_atom_site_calc_flag
_atom_site_refinement_flags
_atom_site_occupancy
Co Co1 0.19268(5) 0.572818(19) 0.66967(2) 0.04151(15) Uani d . 1
O O1 0.0960(3) 0.68420(11) 0.66984(13) 0.0643(6) Uani d . 1
O O2 -0.1802(3) 0.62901(12) 0.64366(13) 0.0706(6) Uani d . 1
O O3 0.0968(4) 0.56293(13) 0.78204(14) 0.0757(7) Uani d . 1
O O4 0.3464(4) 0.59240(16) 0.86323(16) 0.0932(8) Uani d . 1
O O5 0.4820(4) 0.6001(3) 0.71532(17) 0.1196(12) Uani d D 1
H H5B 0.600(3) 0.605(3) 0.699(3) 0.179 Uiso d D 1
H H5A 0.468(9) 0.598(3) 0.7706(11) 0.179 Uiso d D 1
N N1 0.2756(3) 0.58881(12) 0.55228(14) 0.0464(5) Uani d . 1
N N21 0.2027(3) 0.45990(12) 0.50412(13) 0.0478(5) Uani d . 1
H H21 0.1778 0.4334 0.4593 0.057 Uiso calc R 1
N N3 0.1831(3) 0.45414(14) 0.65122(14) 0.0491(6) Uani d . 1
C C1 0.3429(4) 0.66182(15) 0.53387(18) 0.0544(7) Uani d . 1
H H1 0.3567 0.6983 0.5773 0.065 Uiso calc R 1
C C2 0.3914(4) 0.68510(16) 0.45638(19) 0.0584(8) Uani d . 1
H H2 0.4376 0.7359 0.4468 0.070 Uiso calc R 1
C C3 0.3700(4) 0.63086(17) 0.39168(19) 0.0594(8) Uani d . 1
H H3 0.3986 0.6455 0.3373 0.071 Uiso calc R 1
C C4 0.3073(4) 0.55626(16) 0.40755(17) 0.0521(7) Uani d . 1
H H4 0.2943 0.5192 0.3647 0.062 Uiso calc R 1
C C5 0.2626(4) 0.53625(15) 0.48998(16) 0.0422(6) Uani d . 1
C C6 0.1751(4) 0.41803(14) 0.57678(18) 0.0453(6) Uani d . 1
C C7 0.1415(4) 0.33680(15) 0.5682(2) 0.0560(7) Uani d . 1
H H7 0.1321 0.3141 0.5152 0.067 Uiso calc R 1
C C8 0.1226(5) 0.29138(18) 0.6368(2) 0.0701(9) Uani d . 1
H H8 0.0990 0.2372 0.6319 0.084 Uiso calc R 1
C C9 0.1388(5) 0.32670(19) 0.7145(2) 0.0775(10) Uani d . 1
H H9 0.1307 0.2965 0.7630 0.093 Uiso calc R 1
C C10 0.1669(5) 0.40655(19) 0.7188(2) 0.0683(9) Uani d . 1
H H10 0.1754 0.4299 0.7716 0.082 Uiso calc R 1
C C11 -0.0798(5) 0.68817(17) 0.65826(18) 0.0563(7) Uani d . 1
C C12 -0.1694(5) 0.7671(2) 0.6603(2) 0.0754(10) Uani d . 1
H H12 -0.2997 0.7683 0.6644 0.090 Uiso calc R 1
C C13 -0.0862(5) 0.83305(18) 0.6571(2) 0.0721(9) Uani d . 1
H H13 0.0444 0.8315 0.6554 0.087 Uiso calc R 1
C C14 -0.1757(7) 0.91429(18) 0.6557(3) 0.0959(13) Uani d . 1
H H14A -0.1277 0.9450 0.7021 0.144 Uiso calc R 1
H H14B -0.3096 0.9090 0.6598 0.144 Uiso calc R 1
H H14C -0.1468 0.9407 0.6043 0.144 Uiso calc R 1
C C15 0.1754(6) 0.58252(16) 0.8511(2) 0.0631(9) Uani d . 1
C C16 0.0514(6) 0.59332(19) 0.9235(2) 0.0745(10) Uani d . 1
H H16 0.1090 0.6001 0.9758 0.089 Uiso calc R 1
C C17 -0.1279(6) 0.59403(19) 0.9198(2) 0.0773(10) Uani d . 1
H H17 -0.1859 0.5872 0.8676 0.093 Uiso calc R 1
C C18 -0.2546(7) 0.6052(2) 0.9948(3) 0.1070(14) Uani d . 1
H H18A -0.3409 0.6480 0.9837 0.160 Uiso calc R 1
H H18B -0.1788 0.6175 1.0435 0.160 Uiso calc R 1
H H18C -0.3237 0.5572 1.0043 0.160 Uiso calc R 1

loop_
_atom_site_aniso_label
_atom_site_aniso_U_11
_atom_site_aniso_U_22
_atom_site_aniso_U_33
_atom_site_aniso_U_12
_atom_site_aniso_U_13
_atom_site_aniso_U_23
Co1 0.0445(2) 0.0376(2) 0.0428(2) -0.00619(15) 0.00895(16) -0.00716(14)
O1 0.0614(14) 0.0476(11) 0.0846(15) -0.0100(10) 0.0218(11) -0.0174(10)
O2 0.0703(15) 0.0618(13) 0.0802(15) -0.0159(12) 0.0099(12) -0.0233(11)
O3 0.0850(17) 0.0835(16) 0.0595(14) -0.0191(13) 0.0220(12) -0.0124(11)
O4 0.093(2) 0.118(2) 0.0690(16) 0.0104(17) 0.0052(15) -0.0033(14)
O5 0.0630(17) 0.228(3) 0.0674(17) -0.041(2) 0.0048(15) -0.017(2)
N1 0.0458(13) 0.0382(12) 0.0554(14) -0.0025(10) 0.0067(11) -0.0051(9)
N21 0.0585(14) 0.0348(11) 0.0503(13) -0.0029(10) 0.0036(11) -0.0050(10)
N3 0.0517(14) 0.0442(12) 0.0516(13) 0.0028(10) 0.0041(11) 0.0049(10)
C1 0.0578(18) 0.0402(15) 0.0656(19) -0.0085(13) 0.0111(15) -0.0056(13)
C2 0.0615(19) 0.0414(15) 0.073(2) -0.0018(14) 0.0145(16) 0.0057(14)
C3 0.064(2) 0.0547(18) 0.0603(18) 0.0048(15) 0.0145(15) 0.0132(14)
C4 0.0575(18) 0.0479(16) 0.0511(16) 0.0027(13) 0.0071(14) -0.0032(12)
C5 0.0385(14) 0.0350(13) 0.0532(15) 0.0028(11) 0.0041(12) -0.0015(12)
C6 0.0395(15) 0.0384(14) 0.0580(17) 0.0002(11) 0.0040(12) 0.0024(12)
C7 0.0597(19) 0.0378(15) 0.0705(19) -0.0017(13) 0.0034(15) -0.0011(13)
C8 0.070(2) 0.0445(17) 0.096(3) 0.0004(16) 0.0031(19) 0.0151(17)
C9 0.095(3) 0.060(2) 0.078(2) -0.0021(19) 0.006(2) 0.0249(18)
C10 0.089(3) 0.0603(19) 0.0561(19) -0.0026(17) 0.0034(17) 0.0115(15)
C11 0.061(2) 0.0526(17) 0.0557(17) -0.0032(15) 0.0156(15) -0.0144(14)
C12 0.067(2) 0.064(2) 0.096(3) -0.0001(18) 0.0172(19) -0.0176(18)
C13 0.085(3) 0.059(2) 0.072(2) -0.0010(18) 0.0074(18) -0.0033(16)
C14 0.133(4) 0.057(2) 0.098(3) 0.024(2) 0.007(3) 0.0036(18)
C15 0.092(3) 0.0445(17) 0.054(2) 0.0105(17) 0.0142(19) 0.0013(13)
C16 0.100(3) 0.064(2) 0.060(2) 0.008(2) 0.011(2) 0.0003(15)
C17 0.096(3) 0.057(2) 0.080(2) -0.005(2) 0.017(2) -0.0024(16)
C18 0.124(4) 0.090(3) 0.109(3) -0.006(3) 0.056(3) -0.014(2)

loop_
_atom_type_symbol
_atom_type_description
_atom_type_scat_dispersion_real
_atom_type_scat_dispersion_imag
_atom_type_scat_source
C C 0.0033 0.0016 'International Tables Vol C Tables 4.2.6.8 and 6.1.1.4'
H H 0.0000 0.0000 'International Tables Vol C Tables 4.2.6.8 and 6.1.1.4'
N N 0.0061 0.0033 'International Tables Vol C Tables 4.2.6.8 and 6.1.1.4'
O O 0.0106 0.0060 'International Tables Vol C Tables 4.2.6.8 and 6.1.1.4'
Co Co 0.3494 0.9721 'International Tables Vol C Tables 4.2.6.8 and 6.1.1.4'

loop_
_geom_angle_atom_site_label_1
_geom_angle_atom_site_label_2
_geom_angle_atom_site_label_3
_geom_angle
O3 Co1 O1 87.19(9)
O3 Co1 N1 175.67(10)
O1 Co1 N1 89.07(8)
O3 Co1 N3 92.23(9)
O1 Co1 N3 156.63(9)
N1 Co1 N3 90.34(8)
O3 Co1 O5 93.20(10)
O1 Co1 O5 97.04(13)
N1 Co1 O5 89.44(10)
N3 Co1 O5 106.31(13)
C11 O1 Co1 112.95(18)
C15 O3 Co1 128.7(2)
Co1 O5 H5B 143(4)
Co1 O5 H5A 101(4)
H5B O5 H5A 115(5)
C5 N1 C1 117.3(2)
C5 N1 Co1 126.52(17)
C1 N1 Co1 116.10(18)
C5 N21 C6 131.9(2)
C5 N21 H21 114.0
C6 N21 H21 114.0
C6 N3 C10 116.1(3)
C6 N3 Co1 125.48(18)
C10 N3 Co1 118.2(2)
C2 C1 N1 124.1(3)
C2 C1 H1 117.9
N1 C1 H1 117.9
C1 C2 C3 117.9(3)
C1 C2 H2 121.1
C3 C2 H2 121.1
C4 C3 C2 120.0(3)
C4 C3 H3 120.0
C2 C3 H3 120.0
C3 C4 C5 118.7(3)
C3 C4 H4 120.7
C5 C4 H4 120.7
N1 C5 N21 120.9(2)
N1 C5 C4 121.9(2)
N21 C5 C4 117.2(2)
N3 C6 N21 121.0(2)
N3 C6 C7 122.5(3)
N21 C6 C7 116.5(3)
C8 C7 C6 119.8(3)
C8 C7 H7 120.1
C6 C7 H7 120.1
C7 C8 C9 118.8(3)
C7 C8 H8 120.6
C9 C8 H8 120.6
C10 C9 C8 118.7(3)
C10 C9 H9 120.6
C8 C9 H9 120.6
N3 C10 C9 124.0(3)
N3 C10 H10 118.0
C9 C10 H10 118.0
O2 C11 O1 123.2(3)
O2 C11 C12 118.6(3)
O1 C11 C12 118.2(3)
C13 C12 C11 126.1(4)
C13 C12 H12 116.9
C11 C12 H12 116.9
C12 C13 C14 126.9(4)
C12 C13 H13 116.5
C14 C13 H13 116.5
C13 C14 H14A 109.5
C13 C14 H14B 109.5
H14A C14 H14B 109.5
C13 C14 H14C 109.5
H14A C14 H14C 109.5
H14B C14 H14C 109.5
O4 C15 O3 125.7(3)
O4 C15 C16 117.4(3)
O3 C15 C16 116.9(4)
C17 C16 C15 125.2(4)
C17 C16 H16 117.4
C15 C16 H16 117.4
C16 C17 C18 124.9(4)
C16 C17 H17 117.6
C18 C17 H17 117.6
C17 C18 H18A 109.5
C17 C18 H18B 109.5
H18A C18 H18B 109.5
C17 C18 H18C 109.5
H18A C18 H18C 109.5
H18B C18 H18C 109.5

loop_
_geom_bond_atom_site_label_1
_geom_bond_atom_site_label_2
_geom_bond_distance
Co1 O3 1.943(2)
Co1 O1 1.997(2)
Co1 N1 1.998(2)
Co1 N3 2.020(2)
Co1 O5 2.215(3)
O1 C11 1.261(4)
O2 C11 1.244(3)
O3 C15 1.269(4)
O4 C15 1.238(5)
O5 H5B 0.888(15)
O5 H5A 0.892(15)
N1 C5 1.334(3)
N1 C1 1.354(3)
N21 C5 1.374(3)
N21 C6 1.376(3)
N21 H21 0.8600
N3 C6 1.336(3)
N3 C10 1.352(4)
C1 C2 1.351(4)
C1 H1 0.9300
C2 C3 1.385(4)
C2 H2 0.9300
C3 C4 1.358(4)
C3 H3 0.9300
C4 C5 1.403(4)
C4 H4 0.9300
C6 C7 1.394(3)
C7 C8 1.346(4)
C7 H7 0.9300
C8 C9 1.379(5)
C8 H8 0.9300
C9 C10 1.360(4)
C9 H9 0.9300
C10 H10 0.9300
C11 C12 1.474(4)
C12 C13 1.260(4)
C12 H12 0.9300
C13 C14 1.508(4)
C13 H13 0.9300
C14 H14A 0.9600
C14 H14B 0.9600
C14 H14C 0.9600
C15 C16 1.483(5)
C16 C17 1.275(5)
C16 H16 0.9300
C17 C18 1.527(5)
C17 H17 0.9300
C18 H18A 0.9600
C18 H18B 0.9600
C18 H18C 0.9600

loop_
_geom_hbond_atom_site_label_D
_geom_hbond_atom_site_label_H
_geom_hbond_atom_site_label_A
_geom_hbond_site_symmetry_A
_geom_hbond_distance_DH
_geom_hbond_distance_HA
_geom_hbond_distance_DA
_geom_hbond_angle_DHA
_geom_hbond_publ_flag
O5 H5A O4 . 0.892(15) 1.73(3) 2.577(4) 156(6) yes
O5 H5B O2 1_655 0.888(15) 1.86(2) 2.729(3) 166(5) yes
N21 H21 O2 3_566 0.86 1.95 2.798(3) 167.6 yes
C8 H8 O4 2_546 0.93 2.47 3.356(4) 159.6 yes

loop_
_geom_torsion_atom_site_label_1
_geom_torsion_atom_site_label_2
_geom_torsion_atom_site_label_3
_geom_torsion_atom_site_label_4
_geom_torsion
O3 Co1 O1 C11 -76.9(2)
N1 Co1 O1 C11 100.9(2)
N3 Co1 O1 C11 12.2(3)
O5 Co1 O1 C11 -169.8(2)
O1 Co1 O3 C15 -84.9(3)
N3 Co1 O3 C15 118.5(3)
O5 Co1 O3 C15 12.0(3)
O1 Co1 N1 C5 -140.0(2)
N3 Co1 N1 C5 16.6(2)
O5 Co1 N1 C5 123.0(3)
O1 Co1 N1 C1 36.6(2)
N3 Co1 N1 C1 -166.8(2)
O5 Co1 N1 C1 -60.5(2)
O3 Co1 N3 C6 157.8(2)
O1 Co1 N3 C6 69.7(3)
N1 Co1 N3 C6 -18.8(2)
O5 Co1 N3 C6 -108.3(2)
O3 Co1 N3 C10 -16.1(3)
O1 Co1 N3 C10 -104.2(3)
N1 Co1 N3 C10 167.4(2)
O5 Co1 N3 C10 77.8(3)
C5 N1 C1 C2 2.3(4)
Co1 N1 C1 C2 -174.6(2)
N1 C1 C2 C3 0.3(5)
C1 C2 C3 C4 -1.9(5)
C2 C3 C4 C5 0.9(4)
C1 N1 C5 N21 177.4(2)
Co1 N1 C5 N21 -6.1(4)
C1 N1 C5 C4 -3.2(4)
Co1 N1 C5 C4 173.3(2)
C6 N21 C5 N1 -11.6(4)
C6 N21 C5 C4 169.0(3)
C3 C4 C5 N1 1.7(4)
C3 C4 C5 N21 -178.9(3)
C10 N3 C6 N21 -175.6(3)
Co1 N3 C6 N21 10.4(4)
C10 N3 C6 C7 3.5(4)
Co1 N3 C6 C7 -170.5(2)
C5 N21 C6 N3 9.1(4)
C5 N21 C6 C7 -170.0(3)
N3 C6 C7 C8 -2.5(5)
N21 C6 C7 C8 176.7(3)
C6 C7 C8 C9 -0.6(5)
C7 C8 C9 C10 2.2(5)
C6 N3 C10 C9 -1.8(5)
Co1 N3 C10 C9 172.7(3)
C8 C9 C10 N3 -1.1(6)
Co1 O1 C11 O2 -3.8(4)
Co1 O1 C11 C12 177.7(2)
O2 C11 C12 C13 -164.5(3)
O1 C11 C12 C13 14.1(5)
C11 C12 C13 C14 177.4(3)
Co1 O3 C15 O4 -20.5(5)
Co1 O3 C15 C16 160.5(2)
O4 C15 C16 C17 171.8(3)
O3 C15 C16 C17 -9.0(5)
C15 C16 C17 C18 -180.0(3)
